data_7033305
loop_
_publ_author_name
'Wang, Yan-Ning'
'Zhang, Ping'
'Yu, Jie-Hui'
'Xu, Ji-Qing'

_publ_section_title
;
 4-(4-carboxyphenoxy)phthalate-based coordination polymers and their
 application in sensing nitrobenzene.
;
_journal_issue 4
_journal_name_full 'Dalton transactions (Cambridge, England : 2003)'
_journal_page_first 1655
_journal_page_last 1663
_journal_paper_doi 10.1039/c4dt02762k
_journal_volume 44
_journal_year 2015
_chemical_formula_sum 'C43 H34 Mn2 N2 O16'
_chemical_formula_weight 944.60
_chemical_name_systematic
; 
 ? 
;
_space_group_IT_number 14
_symmetry_cell_setting monoclinic
_symmetry_space_group_name_Hall '-P 2ybc'
_symmetry_space_group_name_H-M 'P 1 21/c 1'
_atom_sites_solution_hydrogens geom
_atom_sites_solution_primary direct
_atom_sites_solution_secondary difmap
_audit_creation_method SHELXL-97
_cell_angle_alpha 90.00
_cell_angle_beta 100.280(3)
_cell_angle_gamma 90.00
_cell_formula_units_Z 2
_cell_length_a 14.5688(7)
_cell_length_b 14.2833(9)
_cell_length_c 9.8497(6)
_cell_measurement_temperature 293(2)
_cell_volume 2016.7(2)
_computing_cell_refinement 'Bruker SMAR'
_computing_data_collection 'Bruker SMAR'
_computing_data_reduction 'Bruker SMAR'
_computing_structure_refinement 'SHELXL-97 (Sheldrick, 1997)'
_computing_structure_solution 'SHELXS-97 (Sheldrick, 1990)'
_diffrn_ambient_temperature 293(2)
_diffrn_detector_area_resol_mean 9.00cm
_diffrn_measured_fraction_theta_full 0.999
_diffrn_measured_fraction_theta_max 0.999
_diffrn_measurement_device_type 'CCD area detector'
_diffrn_measurement_method 'phi and omega scans'
_diffrn_radiation_monochromator graphite
_diffrn_radiation_source 'fine-focus sealed tube'
_diffrn_radiation_type MoK\a
_diffrn_radiation_wavelength 0.71073
_diffrn_reflns_av_R_equivalents 0.0389
_diffrn_reflns_av_sigmaI/netI 0.0302
_diffrn_reflns_limit_h_max 17
_diffrn_reflns_limit_h_min -17
_diffrn_reflns_limit_k_max 12
_diffrn_reflns_limit_k_min -16
_diffrn_reflns_limit_l_max 11
_diffrn_reflns_limit_l_min -10
_diffrn_reflns_number 11081
_diffrn_reflns_theta_full 24.98
_diffrn_reflns_theta_max 24.98
_diffrn_reflns_theta_min 2.01
_diffrn_standards_decay_% none
_diffrn_standards_interval_count none
_diffrn_standards_interval_time none
_diffrn_standards_number none
_exptl_absorpt_coefficient_mu 0.706
_exptl_absorpt_correction_T_max 0.925
_exptl_absorpt_correction_T_min 0.912
_exptl_absorpt_correction_type empirical
_exptl_absorpt_process_details SADABS
_exptl_crystal_colour colorless
_exptl_crystal_density_diffrn 1.556
_exptl_crystal_density_method 'not measured'
_exptl_crystal_description block
_exptl_crystal_F_000 968
_exptl_crystal_size_max 0.13
_exptl_crystal_size_mid 0.11
_exptl_crystal_size_min 0.11
_refine_diff_density_max 1.006
_refine_diff_density_min -1.041
_refine_diff_density_rms 0.104
_refine_ls_extinction_method none
_refine_ls_goodness_of_fit_ref 1.048
_refine_ls_hydrogen_treatment mixed
_refine_ls_matrix_type full
_refine_ls_number_parameters 284
_refine_ls_number_reflns 3538
_refine_ls_number_restraints 7
_refine_ls_restrained_S_all 1.059
_refine_ls_R_factor_all 0.0675
_refine_ls_R_factor_gt 0.0605
_refine_ls_shift/su_max 0.000
_refine_ls_shift/su_mean 0.000
_refine_ls_structure_factor_coef Fsqd
_refine_ls_weighting_details 'calc w=1/[\s^2^(Fo^2^)+(0.0875P)^2^+7.1297P] where P=(Fo^2^+2Fc^2^)/3'
_refine_ls_weighting_scheme calc
_refine_ls_wR_factor_gt 0.1666
_refine_ls_wR_factor_ref 0.1746
_reflns_number_gt 3115
_reflns_number_total 3538
_reflns_threshold_expression >2sigma(I)
_cod_data_source_file c4dt02762k2.cif
_cod_data_source_block 2
_cod_depositor_comments 'Adding full bibliography for 7033304--7033305.cif.'
_cod_original_sg_symbol_H-M P2(1)/c
_cod_database_code 7033305

loop_
_symmetry_equiv_pos_as_xyz
'x, y, z'
'-x, y+1/2, -z+1/2'
'-x, -y, -z'
'x, -y-1/2, z-1/2'

loop_
_atom_site_label
_atom_site_type_symbol
_atom_site_fract_x
_atom_site_fract_y
_atom_site_fract_z
_atom_site_U_iso_or_equiv
_atom_site_adp_type
_atom_site_occupancy
_atom_site_symmetry_multiplicity
_atom_site_calc_flag
_atom_site_refinement_flags
Mn1 Mn 0.43216(4) 0.16315(4) -0.00749(6) 0.0236(2) Uani 1 1 d .
O1 O 0.30835(19) 0.2324(2) 0.0849(3) 0.0350(7) Uani 1 1 d .
O2 O 0.2799(2) 0.1392(2) -0.0960(3) 0.0366(7) Uani 1 1 d .
O3 O -0.50819(18) 0.0705(2) -0.1307(3) 0.0312(7) Uani 1 1 d .
O4 O -0.4157(2) -0.0526(2) -0.1371(3) 0.0330(7) Uani 1 1 d .
O5 O -0.4645(2) 0.1148(2) -0.4236(3) 0.0394(7) Uani 1 1 d .
O6 O -0.4621(2) 0.2675(2) -0.3722(3) 0.0376(7) Uani 1 1 d .
O7 O -0.12054(19) 0.1363(3) 0.0752(3) 0.0404(8) Uani 1 1 d .
N1 N 0.3494(4) 0.4500(4) -0.0056(9) 0.153(5) Uani 1 1 d D
H1A H 0.3873 0.4930 -0.0335 0.080 Uiso 1 1 calc R
H1B H 0.3838 0.3977 0.0132 0.080 Uiso 1 1 calc R
C1 C 0.1532(3) 0.1740(3) 0.0179(4) 0.0278(9) Uani 1 1 d .
C2 C 0.1208(3) 0.2157(3) 0.1280(4) 0.0335(9) Uani 1 1 d .
H2A H 0.1612 0.2517 0.1909 0.040 Uiso 1 1 calc R
C3 C 0.0292(3) 0.2041(3) 0.1451(5) 0.0353(10) Uani 1 1 d .
H3A H 0.0081 0.2317 0.2193 0.042 Uiso 1 1 calc R
C4 C -0.0308(3) 0.1510(3) 0.0502(4) 0.0310(9) Uani 1 1 d .
C5 C -0.0003(3) 0.1090(3) -0.0601(5) 0.0359(10) Uani 1 1 d .
H5A H -0.0412 0.0739 -0.1235 0.043 Uiso 1 1 calc R
C6 C 0.0917(3) 0.1198(3) -0.0754(4) 0.0339(9) Uani 1 1 d .
H6A H 0.1128 0.0907 -0.1485 0.041 Uiso 1 1 calc R
C7 C -0.1941(3) 0.1460(3) -0.0360(4) 0.0305(9) Uani 1 1 d .
C8 C -0.1954(3) 0.2160(3) -0.1331(5) 0.0369(10) Uani 1 1 d .
H8A H -0.1438 0.2546 -0.1314 0.044 Uiso 1 1 calc R
C9 C -0.2744(3) 0.2281(3) -0.2328(5) 0.0336(9) Uani 1 1 d .
H9A H -0.2759 0.2756 -0.2977 0.040 Uiso 1 1 calc R
C10 C -0.3519(3) 0.1701(3) -0.2375(4) 0.0254(8) Uani 1 1 d .
C11 C -0.3488(3) 0.0982(3) -0.1408(4) 0.0238(8) Uani 1 1 d .
C12 C -0.2690(3) 0.0862(3) -0.0397(4) 0.0276(8) Uani 1 1 d .
H12A H -0.2664 0.0382 0.0247 0.033 Uiso 1 1 calc R
C13 C 0.2531(3) 0.1827(3) 0.0007(4) 0.0286(9) Uani 1 1 d .
C14 C -0.4310(3) 0.0336(3) -0.1363(4) 0.0229(8) Uani 1 1 d .
C15 C -0.4333(3) 0.1842(3) -0.3542(4) 0.0265(8) Uani 1 1 d .
C16 C 0.3299(4) 0.4839(8) 0.1290(7) 0.155(6) Uani 1 1 d D
C17 C 0.2357(5) 0.5273(5) 0.1314(7) 0.126(4) Uani 1 1 d D
H17A H 0.2451 0.5934 0.1515 0.080 Uiso 1 1 calc R
H17B H 0.2112 0.4997 0.2075 0.080 Uiso 1 1 calc R
C18 C 0.1620(3) 0.5182(6) 0.0030(5) 0.0698(19) Uani 1 1 d D
H18 H 0.1445 0.4558 0.0309 0.080 Uiso 1 1 calc R
C19 C 0.1876(3) 0.4794(6) -0.1297(6) 0.083(2) Uani 1 1 d D
H19A H 0.1377 0.4375 -0.1698 0.080 Uiso 1 1 calc R
H19B H 0.1866 0.5315 -0.1929 0.080 Uiso 1 1 calc R
C20 C 0.2778(4) 0.4280(5) -0.1282(6) 0.084(2) Uani 1 1 d D
H20A H 0.2657 0.3612 -0.1304 0.080 Uiso 1 1 calc R
H20B H 0.3020 0.4440 -0.2109 0.080 Uiso 1 1 calc R
C21 C 0.0632(5) 0.5540(8) -0.0034(12) 0.131(5) Uani 1 1 d D
C22 C 0.0144(9) 0.4596(9) 0.0568(13) 0.061(3) Uiso 0.50 1 d P
OW1 O 0.4224(2) 0.2772(2) -0.1580(3) 0.0381(7) Uani 1 1 d .

loop_
_atom_site_aniso_label
_atom_site_aniso_U_11
_atom_site_aniso_U_22
_atom_site_aniso_U_33
_atom_site_aniso_U_23
_atom_site_aniso_U_13
_atom_site_aniso_U_12
Mn1 0.0209(3) 0.0241(4) 0.0256(4) -0.0021(2) 0.0036(2) -0.0009(2)
O1 0.0243(15) 0.0427(18) 0.0363(16) 0.0016(13) 0.0011(12) -0.0055(13)
O2 0.0253(15) 0.0477(18) 0.0379(17) -0.0009(14) 0.0088(13) 0.0008(13)
O3 0.0225(14) 0.0361(16) 0.0358(16) -0.0058(13) 0.0079(12) 0.0010(12)
O4 0.0379(16) 0.0239(15) 0.0395(16) 0.0021(12) 0.0134(13) -0.0002(12)
O5 0.0374(17) 0.0357(17) 0.0405(17) -0.0032(14) -0.0057(14) 0.0020(14)
O6 0.0365(17) 0.0304(16) 0.0413(17) 0.0060(13) -0.0058(13) 0.0094(13)
O7 0.0185(14) 0.071(2) 0.0302(16) 0.0072(15) -0.0003(12) -0.0033(14)
N1 0.046(3) 0.036(3) 0.351(15) -0.031(6) -0.041(6) 0.012(3)
C1 0.021(2) 0.030(2) 0.030(2) 0.0045(16) 0.0003(16) 0.0021(15)
C2 0.025(2) 0.038(2) 0.035(2) -0.0041(18) -0.0002(17) -0.0025(18)
C3 0.026(2) 0.047(3) 0.032(2) -0.004(2) 0.0049(17) 0.0012(19)
C4 0.0204(19) 0.040(2) 0.032(2) 0.0050(18) 0.0014(16) 0.0015(17)
C5 0.025(2) 0.044(3) 0.036(2) -0.005(2) -0.0018(17) -0.0044(18)
C6 0.028(2) 0.043(3) 0.031(2) -0.0037(19) 0.0041(17) 0.0017(18)
C7 0.0193(19) 0.042(2) 0.029(2) 0.0007(18) 0.0023(16) 0.0029(17)
C8 0.021(2) 0.040(2) 0.048(3) 0.007(2) 0.0025(18) -0.0063(18)
C9 0.028(2) 0.031(2) 0.041(2) 0.0088(18) 0.0032(18) -0.0011(17)
C10 0.0206(18) 0.025(2) 0.030(2) -0.0003(16) 0.0036(16) 0.0029(15)
C11 0.0202(18) 0.0236(19) 0.0281(19) -0.0021(15) 0.0055(15) 0.0028(15)
C12 0.0220(19) 0.032(2) 0.029(2) 0.0037(16) 0.0044(15) 0.0031(16)
C13 0.0219(19) 0.031(2) 0.032(2) 0.0084(17) 0.0021(16) 0.0020(16)
C14 0.0239(19) 0.027(2) 0.0186(17) -0.0009(15) 0.0065(14) -0.0002(15)
C15 0.0228(19) 0.029(2) 0.028(2) 0.0041(17) 0.0049(16) 0.0018(16)
C16 0.047(4) 0.282(16) 0.115(7) 0.144(10) -0.040(5) -0.058(7)
C17 0.228(12) 0.058(4) 0.065(5) -0.017(4) -0.049(6) 0.042(6)
C18 0.035(3) 0.121(6) 0.055(3) -0.020(4) 0.013(2) -0.009(3)
C19 0.039(3) 0.109(6) 0.096(5) -0.050(5) 0.001(3) 0.004(3)
C20 0.069(4) 0.091(5) 0.103(6) 0.052(5) 0.047(4) 0.033(4)
C21 0.131(9) 0.138(9) 0.143(9) 0.069(7) 0.076(8) 0.083(7)
OW1 0.0480(19) 0.0355(17) 0.0319(16) 0.0069(13) 0.0101(14) 0.0039(14)

loop_
_atom_type_symbol
_atom_type_description
_atom_type_scat_dispersion_real
_atom_type_scat_dispersion_imag
_atom_type_scat_source
C C 0.0033 0.0016 'International Tables Vol C Tables 4.2.6.8 and 6.1.1.4'
H H 0.0000 0.0000 'International Tables Vol C Tables 4.2.6.8 and 6.1.1.4'
N N 0.0061 0.0033 'International Tables Vol C Tables 4.2.6.8 and 6.1.1.4'
O O 0.0106 0.0060 'International Tables Vol C Tables 4.2.6.8 and 6.1.1.4'
Mn Mn 0.3368 0.7283 'International Tables Vol C Tables 4.2.6.8 and 6.1.1.4'

loop_
_geom_angle_atom_site_label_1
_geom_angle_atom_site_label_2
_geom_angle_atom_site_label_3
_geom_angle
_geom_angle_site_symmetry_1
_geom_angle_site_symmetry_3
O3 Mn1 O6 109.50(12) 1_655 4_666
O3 Mn1 O4 91.51(11) 1_655 3
O6 Mn1 O4 94.66(12) 4_666 3
O3 Mn1 OW1 93.51(12) 1_655 .
O6 Mn1 OW1 91.75(12) 4_666 .
O4 Mn1 OW1 170.06(12) 3 .
O3 Mn1 O2 99.30(11) 1_655 .
O6 Mn1 O2 151.16(12) 4_666 .
O4 Mn1 O2 85.83(12) 3 .
OW1 Mn1 O2 84.89(12) . .
O3 Mn1 O1 155.50(11) 1_655 .
O6 Mn1 O1 94.71(11) 4_666 .
O4 Mn1 O1 82.59(11) 3 .
OW1 Mn1 O1 89.32(11) . .
O2 Mn1 O1 56.69(11) . .
O3 Mn1 C13 126.96(12) 1_655 .
O6 Mn1 C13 123.30(13) 4_666 .
O4 Mn1 C13 80.30(12) 3 .
OW1 Mn1 C13 89.83(12) . .
O2 Mn1 C13 28.38(12) . .
O1 Mn1 C13 28.63(12) . .
C13 O1 Mn1 87.3(2) . .
C13 O2 Mn1 92.8(2) . .
C14 O3 Mn1 139.7(3) . 1_455
C14 O4 Mn1 132.2(3) . 3
C15 O6 Mn1 136.2(3) . 4_465
C4 O7 C7 117.5(3) . .
C20 N1 C16 125.3(6) . .
C2 C1 C6 118.8(4) . .
C2 C1 C13 121.6(4) . .
C6 C1 C13 119.5(4) . .
C3 C2 C1 120.8(4) . .
C2 C3 C4 119.3(4) . .
C5 C4 C3 121.0(4) . .
C5 C4 O7 121.3(4) . .
C3 C4 O7 117.6(4) . .
C4 C5 C6 119.4(4) . .
C5 C6 C1 120.7(4) . .
C12 C7 C8 121.1(4) . .
C12 C7 O7 116.9(4) . .
C8 C7 O7 121.9(4) . .
C7 C8 C9 119.2(4) . .
C8 C9 C10 121.0(4) . .
C9 C10 C11 119.2(4) . .
C9 C10 C15 117.9(4) . .
C11 C10 C15 122.8(3) . .
C10 C11 C12 119.8(4) . .
C10 C11 C14 122.5(3) . .
C12 C11 C14 117.7(3) . .
C7 C12 C11 119.7(4) . .
O2 C13 O1 121.8(4) . .
O2 C13 C1 119.0(4) . .
O1 C13 C1 119.2(4) . .
O2 C13 Mn1 58.8(2) . .
O1 C13 Mn1 64.1(2) . .
C1 C13 Mn1 168.2(3) . .
O4 C14 O3 125.2(4) . .
O4 C14 C11 117.1(3) . .
O3 C14 C11 117.7(3) . .
O5 C15 O6 126.5(4) . .
O5 C15 C10 118.2(4) . .
O6 C15 C10 115.3(4) . .
N1 C16 C17 117.9(5) . .
C16 C17 C18 117.6(5) . .
C17 C18 C21 122.2(7) . .
C17 C18 C19 120.2(5) . .
C21 C18 C19 117.5(5) . .
C20 C19 C18 121.1(5) . .
N1 C20 C19 113.0(5) . .
C22 C21 C18 142.4(13) 3_565 .
C22 C21 C22 65.9(11) 3_565 .
C18 C21 C22 99.9(7) . .
C21 C22 C22 72.3(11) 3_565 3_565
C21 C22 C21 114.1(11) 3_565 .
C22 C22 C21 41.8(7) 3_565 .

loop_
_geom_bond_atom_site_label_1
_geom_bond_atom_site_label_2
_geom_bond_distance
_geom_bond_site_symmetry_2
Mn1 O3 2.087(3) 1_655
Mn1 O6 2.097(3) 4_666
Mn1 O4 2.167(3) 3
Mn1 OW1 2.190(3) .
Mn1 O2 2.260(3) .
Mn1 O1 2.376(3) .
Mn1 C13 2.639(4) .
O1 C13 1.266(5) .
O2 C13 1.256(5) .
O3 C14 1.252(5) .
O3 Mn1 2.087(3) 1_455
O4 C14 1.252(5) .
O4 Mn1 2.167(3) 3
O5 C15 1.243(5) .
O6 C15 1.264(5) .
O6 Mn1 2.097(3) 4_465
O7 C4 1.389(5) .
O7 C7 1.396(5) .
N1 C20 1.483(2) .
N1 C16 1.485(2) .
C1 C2 1.391(6) .
C1 C6 1.398(6) .
C1 C13 1.501(6) .
C2 C3 1.384(6) .
C3 C4 1.386(6) .
C4 C5 1.382(6) .
C5 C6 1.383(6) .
C7 C12 1.380(6) .
C7 C8 1.382(6) .
C8 C9 1.385(6) .
C9 C10 1.394(6) .
C10 C11 1.396(6) .
C10 C15 1.511(5) .
C11 C12 1.400(5) .
C11 C14 1.518(5) .
C16 C17 1.510(2) .
C17 C18 1.511(2) .
C18 C21 1.518(2) .
C18 C19 1.526(2) .
C19 C20 1.503(2) .
C21 C22 1.176(15) 3_565
C21 C22 1.681(16) .
C22 C21 1.176(15) 3_565
C22 C22 1.61(3) 3_565
